data_7057348
loop_
_publ_author_name
'Bedekovi\'c, Nikola'
'Stilinovi\'c, Vladimir'
'Fri\<s\<ci\'c, Tomislav'
'Cin\<ci\'c, Dominik'

_publ_section_title
;
 Comparison of isomericmeta- andpara-diiodotetrafluorobenzene as halogen
 bond donors in crystal engineering
;
_journal_issue 13
_journal_name_full 'New Journal of Chemistry'
_journal_page_first 10584
_journal_paper_doi 10.1039/C8NJ01368C
_journal_volume 42
_journal_year 2018
_chemical_formula_moiety 'C6 F4 I2, 2(C7 H9 N)'
_chemical_formula_sum 'C10 H9 F2 I N'
_chemical_formula_weight 308.08
_space_group_crystal_system triclinic
_space_group_IT_number 2
_space_group_name_Hall '-P 1'
_space_group_name_H-M_alt 'P -1'
_symmetry_space_group_name_Hall '-P 1'
_symmetry_space_group_name_H-M 'P -1'
_atom_sites_solution_hydrogens geom
_audit_creation_method SHELXL-2014/7
_audit_update_record
;
2018-04-25 deposited with the CCDC.
2018-04-27 downloaded from the CCDC.
;
_cell_angle_alpha 88.673(7)
_cell_angle_beta 64.626(9)
_cell_angle_gamma 66.878(8)
_cell_formula_units_Z 2
_cell_length_a 8.2478(7)
_cell_length_b 8.7243(8)
_cell_length_c 8.9978(8)
_cell_measurement_reflns_used 4404
_cell_measurement_temperature 150(2)
_cell_measurement_theta_max 36.9297
_cell_measurement_theta_min 4.3930
_cell_volume 529.73(10)
_computing_cell_refinement
;
        CrysAlis RED, Oxford Diffraction Ltd.,
        Version 1.171.32.29 (release 10-06-2008 CrysAlis171 .NET)
        (compiled Jun 10 2008,16:49:55)
;
_computing_data_collection
;
        CrysAlis CCD, Oxford Diffraction Ltd.,
        Version 1.171.32.29 (release 10-06-2008 CrysAlis171 .NET)
        (compiled Jun 10 2008,16:49:55)
;
_computing_data_reduction
;
        CrysAlis RED, Oxford Diffraction Ltd.,
        Version 1.171.32.29 (release 10-06-2008 CrysAlis171 .NET)
        (compiled Jun 10 2008,16:49:55)
;
_computing_molecular_graphics 'MERCURY (C.F. Macrae et al , 2008)'
_computing_publication_material 'SHELXL-2014/7 (Sheldrick, 2014)'
_computing_structure_refinement 'SHELXL-2014/7 (Sheldrick, 2014)'
_computing_structure_solution 'SHELXS-97 (Sheldrick, 1990)'
_diffrn_ambient_temperature 150(2)
_diffrn_measured_fraction_theta_full 0.965
_diffrn_measured_fraction_theta_max 0.965
_diffrn_measurement_device_type
;
Oxford Diffraction Xcalibur CCD
diffractometer
;
_diffrn_measurement_method 'omega scan'
_diffrn_radiation_type MoK\a
_diffrn_radiation_wavelength 0.71073
_diffrn_reflns_av_R_equivalents 0.0193
_diffrn_reflns_av_unetI/netI 0.0203
_diffrn_reflns_Laue_measured_fraction_full 0.965
_diffrn_reflns_Laue_measured_fraction_max 0.965
_diffrn_reflns_limit_h_max 8
_diffrn_reflns_limit_h_min -9
_diffrn_reflns_limit_k_max 10
_diffrn_reflns_limit_k_min -9
_diffrn_reflns_limit_l_max 10
_diffrn_reflns_limit_l_min -10
_diffrn_reflns_number 3477
_diffrn_reflns_point_group_measured_fraction_full 0.965
_diffrn_reflns_point_group_measured_fraction_max 0.965
_diffrn_reflns_theta_full 24.998
_diffrn_reflns_theta_max 24.998
_diffrn_reflns_theta_min 4.421
_diffrn_source 'Enhance (Mo) X-ray Source'
_exptl_absorpt_coefficient_mu 3.010
_exptl_absorpt_correction_T_max 1.00000
_exptl_absorpt_correction_T_min 0.28007
_exptl_absorpt_correction_type multi-scan
_exptl_absorpt_process_details
;
CrysAlis RED, Oxford Diffraction Ltd.,
Version 1.171.32.29 (release 10-06-2008 CrysAlis171 .NET)
(compiled Jun 10 2008,16:49:55)
Empirical absorption correction using spherical harmonics,
 implemented in SCALE3 ABSPACK scaling algorithm.
;
_exptl_crystal_colour colourless
_exptl_crystal_density_diffrn 1.931
_exptl_crystal_description block
_exptl_crystal_F_000 294
_exptl_crystal_size_max 0.65
_exptl_crystal_size_mid 0.53
_exptl_crystal_size_min 0.49
_refine_diff_density_max 0.891
_refine_diff_density_min -0.561
_refine_diff_density_rms 0.089
_refine_ls_extinction_method none
_refine_ls_goodness_of_fit_ref 1.061
_refine_ls_hydrogen_treatment constr
_refine_ls_matrix_type full
_refine_ls_number_parameters 129
_refine_ls_number_reflns 1799
_refine_ls_number_restraints 0
_refine_ls_restrained_S_all 1.061
_refine_ls_R_factor_all 0.0273
_refine_ls_R_factor_gt 0.0244
_refine_ls_shift/su_max 0.000
_refine_ls_shift/su_mean 0.000
_refine_ls_structure_factor_coef Fsqd
_refine_ls_weighting_details 'w=1/[\s^2^(Fo^2^)+(0.0414P)^2^+0.3918P] where P=(Fo^2^+2Fc^2^)/3'
_refine_ls_weighting_scheme calc
_refine_ls_wR_factor_gt 0.0622
_refine_ls_wR_factor_ref 0.0631
_reflns_Friedel_coverage 0.000
_reflns_number_gt 1676
_reflns_number_total 1799
_reflns_threshold_expression 'I > 2\s(I)'
_cod_data_source_file c8nj01368c2.cif
_cod_data_source_block I14
_cod_depositor_comments 'Adding full bibliography for 7057346--7057365.cif.'
_cod_original_cell_volume 529.73(9)
_cod_database_code 7057348
_shelx_shelxl_version_number 2014/7
_shelx_space_group_comment
;
The symmetry employed for this shelxl refinement is uniquely defined
by the following loop, which should always be used as a source of
symmetry information in preference to the above space-group names.
They are only intended as comments.
;

loop_
_space_group_symop_operation_xyz
'x, y, z'
'-x, -y, -z'

loop_
_atom_site_label
_atom_site_type_symbol
_atom_site_fract_x
_atom_site_fract_y
_atom_site_fract_z
_atom_site_U_iso_or_equiv
_atom_site_adp_type
_atom_site_occupancy
_atom_site_site_symmetry_order
_atom_site_calc_flag
_atom_site_refinement_flags_posn
_atom_site_refinement_flags_adp
I1 I 0.22876(3) 0.27365(3) 0.35933(3) 0.03333(11) Uani 1 1 d . .
F1 F -0.1305(3) 0.2427(3) 0.3349(3) 0.0400(5) Uani 1 1 d . .
F2 F 0.3086(3) -0.0397(3) 0.5551(3) 0.0401(5) Uani 1 1 d . .
C4 C 0.3229(5) 0.7556(4) 0.1094(4) 0.0291(8) Uani 1 1 d . .
C5 C 0.2749(5) 0.6285(5) 0.1802(5) 0.0335(8) Uani 1 1 d . .
H9 H 0.1703 0.6162 0.1752 0.040 Uiso 1 1 calc R U
N1 N 0.3675(5) 0.5227(4) 0.2547(4) 0.0350(7) Uani 1 1 d . .
C3 C 0.4772(5) 0.7716(4) 0.1176(4) 0.0314(8) Uani 1 1 d . .
H5 H 0.5140 0.8565 0.0718 0.038 Uiso 1 1 calc R U
C9 C -0.0630(5) 0.1228(4) 0.4178(4) 0.0291(8) Uani 1 1 d . .
C1 C 0.5169(6) 0.5411(5) 0.2602(5) 0.0338(8) Uani 1 1 d . .
H1 H 0.5835 0.4673 0.3123 0.041 Uiso 1 1 calc R U
C2 C 0.5791(5) 0.6625(5) 0.1935(5) 0.0336(8) Uani 1 1 d . .
C10 C 0.1554(5) -0.0177(5) 0.5267(4) 0.0299(8) Uani 1 1 d . .
C8 C 0.0951(5) 0.1085(4) 0.4416(4) 0.0277(7) Uani 1 1 d . .
C7 C 0.2111(6) 0.8696(5) 0.0255(5) 0.0436(10) Uani 1 1 d . .
H8 H 0.1847 0.9845 0.0574 0.065 Uiso 1 1 calc R U
H7 H 0.0882 0.8609 0.0591 0.065 Uiso 1 1 calc R U
H6 H 0.2888 0.8365 -0.0935 0.065 Uiso 1 1 calc R U
C6 C 0.7517(7) 0.6763(7) 0.2007(6) 0.0535(12) Uani 1 1 d . .
H2 H 0.8120 0.5840 0.2474 0.080 Uiso 1 1 calc R U
H4 H 0.7062 0.7816 0.2693 0.080 Uiso 1 1 calc R U
H3 H 0.8472 0.6723 0.0899 0.080 Uiso 1 1 calc R U

loop_
_atom_site_aniso_label
_atom_site_aniso_U_11
_atom_site_aniso_U_22
_atom_site_aniso_U_33
_atom_site_aniso_U_23
_atom_site_aniso_U_13
_atom_site_aniso_U_12
I1 0.03311(16) 0.02966(15) 0.02992(15) 0.00419(10) -0.01055(11) -0.01062(11)
F1 0.0454(13) 0.0325(11) 0.0464(13) 0.0181(10) -0.0301(11) -0.0109(10)
F2 0.0357(12) 0.0440(13) 0.0504(13) 0.0137(11) -0.0292(11) -0.0157(10)
C4 0.0260(17) 0.0279(18) 0.0229(16) -0.0005(14) -0.0105(14) -0.0019(14)
C5 0.0265(18) 0.039(2) 0.0315(19) -0.0001(16) -0.0136(16) -0.0099(16)
N1 0.0374(18) 0.0293(16) 0.0366(17) 0.0074(14) -0.0172(15) -0.0121(14)
C3 0.037(2) 0.0250(18) 0.0265(17) 0.0016(14) -0.0110(16) -0.0111(15)
C9 0.0311(18) 0.0236(17) 0.0251(17) 0.0055(14) -0.0137(15) -0.0036(14)
C1 0.0334(19) 0.0281(18) 0.0329(19) 0.0016(15) -0.0185(16) -0.0025(15)
C2 0.0292(19) 0.037(2) 0.0293(18) -0.0054(16) -0.0151(16) -0.0069(16)
C10 0.0286(18) 0.0276(18) 0.0271(18) 0.0019(14) -0.0140(15) -0.0044(15)
C8 0.0303(18) 0.0218(16) 0.0247(17) 0.0034(14) -0.0097(15) -0.0082(14)
C7 0.044(2) 0.043(2) 0.036(2) 0.0096(18) -0.0231(19) -0.0057(19)
C6 0.043(2) 0.067(3) 0.057(3) -0.002(2) -0.029(2) -0.022(2)

loop_
_atom_type_symbol
_atom_type_description
_atom_type_scat_dispersion_real
_atom_type_scat_dispersion_imag
_atom_type_scat_source
C C 0.0033 0.0016 'International Tables Vol C Tables 4.2.6.8 and 6.1.1.4'
H H 0.0000 0.0000 'International Tables Vol C Tables 4.2.6.8 and 6.1.1.4'
N N 0.0061 0.0033 'International Tables Vol C Tables 4.2.6.8 and 6.1.1.4'
F F 0.0171 0.0103 'International Tables Vol C Tables 4.2.6.8 and 6.1.1.4'
I I -0.4742 1.8119 'International Tables Vol C Tables 4.2.6.8 and 6.1.1.4'

loop_
_geom_angle_atom_site_label_1
_geom_angle_atom_site_label_2
_geom_angle_atom_site_label_3
_geom_angle
_geom_angle_site_symmetry_1
_geom_angle_site_symmetry_3
C3 C4 C5 117.0(3) . .
C3 C4 C7 122.0(4) . .
C5 C4 C7 121.0(4) . .
N1 C5 C4 124.4(4) . .
C5 N1 C1 117.2(3) . .
C4 C3 C2 120.4(4) . .
F1 C9 C8 119.7(3) . .
F1 C9 C10 118.0(3) . 2_556
C8 C9 C10 122.3(3) . 2_556
N1 C1 C2 123.8(3) . .
C1 C2 C3 117.2(3) . .
C1 C2 C6 121.8(4) . .
C3 C2 C6 121.1(4) . .
F2 C10 C9 118.7(3) . 2_556
F2 C10 C8 119.6(3) . .
C9 C10 C8 121.6(3) 2_556 .
C9 C8 C10 116.0(3) . .
C9 C8 I1 121.3(3) . .
C10 C8 I1 122.7(3) . .

loop_
_geom_bond_atom_site_label_1
_geom_bond_atom_site_label_2
_geom_bond_distance
_geom_bond_site_symmetry_2
I1 C8 2.083(4) .
F1 C9 1.350(4) .
F2 C10 1.335(4) .
C4 C3 1.366(5) .
C4 C5 1.374(6) .
C4 C7 1.500(5) .
C5 N1 1.320(5) .
N1 C1 1.324(5) .
C3 C2 1.383(5) .
C9 C8 1.368(5) .
C9 C10 1.368(6) 2_556
C1 C2 1.371(6) .
C2 C6 1.504(6) .
C10 C9 1.368(6) 2_556
C10 C8 1.380(5) .
